data_4321476
loop_
_publ_author_name
'Yu-Bin Dong'
'Mark D. Smith'
'Hans-Conrad zur Loye'

_publ_contact_author_address
;
Department of Chemistry and Biochemistry
University of South Carolina
Columbia, South Carolina  29208
USA
;
_publ_contact_author_email ' zurloye@sc.edu'
_publ_contact_author_name 'Hans-Conrad zur Loye'
_publ_section_title
;
 New Inorganic/Organic Coordination Polymers Generated from Bidentate
 Schiff-Base Ligands
;
_journal_name_full 'Inorganic Chemistry'
_journal_page_first 4927
_journal_page_last 4935
_journal_paper_doi 10.1021/ic0006504
_journal_volume 39
_journal_year 2000
_chemical_formula_sum 'C24 H20 Cd N10 O6'
_chemical_formula_weight 656.90
_chemical_name_systematic
; 
 ? 
;
_space_group_IT_number 14
_symmetry_cell_setting monoclinic
_symmetry_space_group_name_Hall '-P 2ybc'
_symmetry_space_group_name_H-M 'P 1 21/c 1'
_atom_sites_solution_hydrogens geom
_atom_sites_solution_primary direct
_atom_sites_solution_secondary difmap
_audit_creation_method 'SHELXL-97 and manual editing'
_cell_angle_alpha 90.00
_cell_angle_beta 93.13(3)
_cell_angle_gamma 90.00
_cell_formula_units_Z 4
_cell_length_a 7.7729(16)
_cell_length_b 19.049(4)
_cell_length_c 17.865(4)
_cell_measurement_reflns_used 25
_cell_measurement_temperature 293(2)
_cell_volume 2641.3(10)
_computing_cell_refinement 'MSC/AFC Diffractometer Control'
_computing_data_collection 'MSC/AFC Diffractometer Control'
_computing_data_reduction 'teXsan (MSC, 1992-1997)'
_computing_publication_material 'SHELXTL (BRUKER) '
_computing_structure_refinement 'SHELXTL (BRUKER) '
_computing_structure_solution 'SHELXTL (BRUKER) '
_diffrn_ambient_temperature 293(2)
_diffrn_measured_fraction_theta_full 0.842
_diffrn_measured_fraction_theta_max 0.842
_diffrn_measurement_device_type 'Rigaku AFC6S'
_diffrn_measurement_method \w-2\q
_diffrn_radiation_detector 'scintillation counter'
_diffrn_radiation_monochromator graphite
_diffrn_radiation_source 'X-ray tube'
_diffrn_radiation_type 'Mo K\a'
_diffrn_radiation_wavelength 0.7107
_diffrn_reflns_av_R_equivalents 0.0000
_diffrn_reflns_av_sigmaI/netI 0.0134
_diffrn_reflns_limit_h_max 8
_diffrn_reflns_limit_h_min 0
_diffrn_reflns_limit_k_max 20
_diffrn_reflns_limit_k_min 0
_diffrn_reflns_limit_l_max 20
_diffrn_reflns_limit_l_min -19
_diffrn_reflns_number 3493
_diffrn_reflns_theta_full 24.01
_diffrn_reflns_theta_max 24.01
_diffrn_reflns_theta_min 1.56
_diffrn_standards_decay_% 0
_diffrn_standards_interval_count 150
_diffrn_standards_number 3
_exptl_absorpt_coefficient_mu 0.887
_exptl_absorpt_correction_T_max 1.000
_exptl_absorpt_correction_T_min 0.742
_exptl_absorpt_correction_type difabs
_exptl_crystal_colour yellow
_exptl_crystal_density_diffrn 1.652
_exptl_crystal_density_method 'not measured'
_exptl_crystal_description block
_exptl_crystal_F_000 1320
_exptl_crystal_size_max 0.46
_exptl_crystal_size_mid 0.40
_exptl_crystal_size_min 0.28
_refine_diff_density_max 0.777
_refine_diff_density_min -0.748
_refine_diff_density_rms 0.089
_refine_ls_extinction_coef 0.0005(3)
_refine_ls_extinction_expression Fc^*^=kFc[1+0.001xFc^2^\l^3^/sin(2\q)]^-1/4^
_refine_ls_extinction_method SHELXL
_refine_ls_goodness_of_fit_ref 1.057
_refine_ls_hydrogen_treatment mixed
_refine_ls_matrix_type full
_refine_ls_number_parameters 371
_refine_ls_number_reflns 3493
_refine_ls_number_restraints 0
_refine_ls_restrained_S_all 1.057
_refine_ls_R_factor_all 0.0415
_refine_ls_R_factor_gt 0.0376
_refine_ls_shift/su_max 0.001
_refine_ls_shift/su_mean 0.000
_refine_ls_structure_factor_coef Fsqd
_refine_ls_weighting_details 'calc w=1/[\s^2^(Fo^2^)+(0.0804P)^2^+1.5846P] where P=(Fo^2^+2Fc^2^)/3'
_refine_ls_weighting_scheme calc
_refine_ls_wR_factor_gt 0.1024
_refine_ls_wR_factor_ref 0.1061
_reflns_number_gt 3165
_reflns_number_total 3493
_reflns_threshold_expression >2sigma(I)
_cod_data_source_file ic0006504_1.cif
_cod_data_source_block compound_1
_cod_original_cell_volume 2641.2(9)
_cod_database_code 4321476

loop_
_symmetry_equiv_pos_as_xyz
'x, y, z'
'-x, y+1/2, -z+1/2'
'-x, -y, -z'
'x, -y-1/2, z-1/2'

loop_
_atom_site_label
_atom_site_type_symbol
_atom_site_fract_x
_atom_site_fract_y
_atom_site_fract_z
_atom_site_U_iso_or_equiv
_atom_site_adp_type
_atom_site_occupancy
_atom_site_symmetry_multiplicity
_atom_site_calc_flag
_atom_site_refinement_flags
_atom_site_disorder_assembly
_atom_site_disorder_group
Cd1 Cd 0.22395(4) 0.721871(14) 0.242806(15) 0.03387(17) Uani 1 1 d . . .
C1 C 0.1741(5) 0.5546(2) 0.2154(2) 0.0419(10) Uani 1 1 d . . .
H1 H 0.1144 0.5709 0.1723 0.050 Uiso 1 1 calc R . .
C2 C 0.2012(6) 0.4839(3) 0.2231(3) 0.0528(12) Uani 1 1 d . . .
H2 H 0.1661 0.4535 0.1845 0.063 Uiso 1 1 calc R . .
C3 C 0.2813(6) 0.4578(2) 0.2887(3) 0.0481(11) Uani 1 1 d . . .
H3 H 0.2997 0.4099 0.2949 0.058 Uiso 1 1 calc R . .
C4 C 0.3331(5) 0.5047(2) 0.3445(2) 0.0370(9) Uani 1 1 d . . .
C5 C 0.3091(5) 0.5768(2) 0.3314(2) 0.0379(9) Uani 1 1 d . . .
H5A H 0.3489 0.6085 0.3680 0.045 Uiso 1 1 calc R . .
C6 C 0.4114(5) 0.4792(2) 0.4157(2) 0.0437(10) Uani 1 1 d . . .
H6 H 0.4227 0.4309 0.4222 0.052 Uiso 1 1 calc R . .
C7 C 0.0362(6) 0.7166(2) 0.4023(3) 0.0458(11) Uani 1 1 d . . .
H7 H 0.0323 0.6688 0.3916 0.055 Uiso 1 1 calc R . .
C8 C -0.0358(6) 0.7403(3) 0.4669(3) 0.0518(12) Uani 1 1 d . . .
H8 H -0.0865 0.7088 0.4988 0.062 Uiso 1 1 calc R . .
C9 C -0.0319(6) 0.8106(2) 0.4836(2) 0.0442(10) Uani 1 1 d . . .
H9 H -0.0810 0.8273 0.5264 0.053 Uiso 1 1 calc R . .
C10 C 0.0467(5) 0.8566(2) 0.4354(2) 0.0370(9) Uani 1 1 d . . .
C11 C 0.1162(5) 0.8286(2) 0.3723(2) 0.0370(9) Uani 1 1 d . . .
H11 H 0.1693 0.8590 0.3400 0.044 Uiso 1 1 calc R . .
C12 C 0.0585(5) 0.9327(2) 0.4473(2) 0.0377(9) Uani 1 1 d . . .
H12 H 0.1209 0.9596 0.4148 0.045 Uiso 1 1 calc R . .
C13 C 0.3699(6) 0.7768(2) 0.0875(3) 0.0454(11) Uani 1 1 d . . .
H13 H 0.3350 0.8186 0.1090 0.054 Uiso 1 1 calc R . .
C14 C 0.4423(7) 0.7799(2) 0.0196(3) 0.0502(12) Uani 1 1 d . . .
H14 H 0.4562 0.8226 -0.0045 0.060 Uiso 1 1 calc R . .
C15 C 0.4945(6) 0.7175(2) -0.0125(3) 0.0514(13) Uani 1 1 d . . .
H15 H 0.5453 0.7182 -0.0585 0.062 Uiso 1 1 calc R . .
C16 C 0.4709(5) 0.6543(2) 0.0238(2) 0.0424(10) Uani 1 1 d . . .
C17 C 0.5134(6) 0.5869(3) -0.0092(2) 0.0515(12) Uani 1 1 d . . .
H17 H 0.5701 0.5862 -0.0537 0.062 Uiso 1 1 calc R . .
C18 C 0.3966(5) 0.6574(2) 0.0932(2) 0.0403(10) Uani 1 1 d . . .
H18 H 0.3810 0.6156 0.1188 0.048 Uiso 1 1 calc R . .
C22 C 0.2979(7) 0.0425(3) 0.2920(3) 0.0618(13) Uani 1 1 d . . .
H22 H 0.3380 0.0565 0.3397 0.074 Uiso 1 1 calc R . .
C24 C 0.2294(7) 0.0723(3) 0.1658(3) 0.0652(14) Uani 1 1 d . . .
H24 H 0.2252 0.1043 0.1264 0.078 Uiso 1 1 calc R . .
C25 C 0.1716(6) 0.0033(3) 0.1538(3) 0.0551(12) Uani 1 1 d . . .
C26 C 0.1896(7) -0.0417(3) 0.2154(3) 0.0651(14) Uani 1 1 d . . .
H26 H 0.1562 -0.0883 0.2084 0.078 Uiso 1 1 calc R . .
C27 C 0.2514(6) -0.0227(2) 0.2835(2) 0.0476(11) Uani 1 1 d . . .
H27 H 0.2608 -0.0546 0.3230 0.057 Uiso 1 1 calc R . .
C28 C 0.0884(6) -0.0229(3) 0.0834(3) 0.0619(13) Uani 1 1 d . . .
H28 H 0.0700 -0.0708 0.0773 0.074 Uiso 1 1 calc R . .
N1 N 0.2303(4) 0.60159(18) 0.26771(19) 0.0374(8) Uani 1 1 d . . .
N2 N 0.1111(4) 0.75970(17) 0.35485(18) 0.0370(8) Uani 1 1 d . . .
N3 N 0.3466(5) 0.71686(17) 0.12494(19) 0.0393(9) Uani 1 1 d . . .
N4 N 0.4645(5) 0.51862(19) 0.4686(2) 0.0448(9) Uani 1 1 d . . .
N5 N -0.0137(5) 0.96287(19) 0.5004(2) 0.0490(9) Uani 1 1 d . . .
N6 N 0.4754(5) 0.5295(2) 0.0210(2) 0.0519(10) Uani 1 1 d . . .
N7 N 0.5384(5) 0.7890(2) 0.2942(2) 0.0448(9) Uani 1 1 d . . .
N8 N -0.0916(5) 0.7611(2) 0.1657(2) 0.0457(9) Uani 1 1 d . . .
N9 N 0.0416(6) 0.0184(3) 0.0310(2) 0.0734(13) Uani 1 1 d . . .
N10 N 0.2928(7) 0.0924(3) 0.2365(4) 0.0894(16) Uani 1 1 d . . .
O1 O 0.5030(4) 0.72645(16) 0.3107(2) 0.0521(8) Uani 1 1 d . . .
O2 O 0.6755(5) 0.8160(2) 0.31621(19) 0.0678(10) Uani 1 1 d . . .
O3 O 0.4277(4) 0.82261(16) 0.25427(17) 0.0522(8) Uani 1 1 d . . .
O4 O 0.0229(4) 0.80542(17) 0.18350(19) 0.0567(8) Uani 1 1 d . . .
O5 O -0.2289(5) 0.7793(2) 0.1346(2) 0.0772(12) Uani 1 1 d . . .
O6 O -0.0578(4) 0.69832(18) 0.1808(2) 0.0612(9) Uani 1 1 d . . .

loop_
_atom_site_aniso_label
_atom_site_aniso_U_11
_atom_site_aniso_U_22
_atom_site_aniso_U_33
_atom_site_aniso_U_23
_atom_site_aniso_U_13
_atom_site_aniso_U_12
Cd1 0.0421(2) 0.0323(2) 0.0272(2) -0.00257(10) 0.00219(15) 0.00453(12)
C1 0.049(2) 0.042(3) 0.034(2) -0.0012(19) -0.0029(19) -0.004(2)
C2 0.069(3) 0.046(3) 0.041(2) -0.013(2) -0.011(2) 0.000(2)
C3 0.059(3) 0.035(2) 0.049(3) 0.003(2) -0.004(2) 0.000(2)
C4 0.044(2) 0.033(2) 0.034(2) 0.0016(17) 0.0035(18) 0.0010(18)
C5 0.042(2) 0.042(2) 0.029(2) -0.0021(18) -0.0016(17) 0.0013(19)
C6 0.053(3) 0.039(2) 0.040(2) 0.0080(19) -0.001(2) 0.008(2)
C7 0.048(3) 0.041(3) 0.049(3) -0.005(2) 0.009(2) -0.004(2)
C8 0.059(3) 0.051(3) 0.047(3) 0.000(2) 0.017(2) -0.005(2)
C9 0.047(2) 0.052(3) 0.035(2) -0.006(2) 0.0094(19) 0.005(2)
C10 0.037(2) 0.046(2) 0.027(2) -0.0064(17) -0.0047(17) 0.0090(18)
C11 0.040(2) 0.040(2) 0.031(2) 0.0004(18) 0.0047(17) 0.0044(18)
C12 0.043(2) 0.041(2) 0.029(2) -0.0057(18) 0.0019(18) 0.0045(19)
C13 0.051(3) 0.047(3) 0.037(3) 0.0004(19) -0.003(2) 0.0011(19)
C14 0.060(3) 0.060(3) 0.031(2) 0.009(2) 0.000(2) -0.008(2)
C15 0.052(3) 0.076(4) 0.026(2) -0.001(2) 0.003(2) -0.010(2)
C16 0.038(2) 0.058(3) 0.031(2) -0.007(2) 0.0007(18) 0.001(2)
C17 0.048(3) 0.075(4) 0.032(2) -0.014(2) 0.009(2) 0.007(2)
C18 0.040(2) 0.049(3) 0.031(2) -0.0006(19) 0.0013(18) 0.0050(19)
C22 0.062(3) 0.071(4) 0.052(3) 0.003(3) 0.008(2) -0.016(3)
C24 0.060(3) 0.059(3) 0.078(4) 0.023(3) 0.016(3) 0.008(3)
C25 0.050(3) 0.062(3) 0.054(3) 0.011(2) 0.011(2) 0.005(2)
C26 0.079(4) 0.052(3) 0.065(3) 0.011(3) 0.001(3) -0.007(3)
C27 0.071(3) 0.043(3) 0.029(2) 0.007(2) -0.002(2) -0.016(2)
C28 0.059(3) 0.080(4) 0.047(3) 0.008(3) 0.004(2) 0.012(3)
N1 0.0466(19) 0.0319(19) 0.0337(18) -0.0012(15) 0.0018(15) 0.0019(15)
N2 0.0437(19) 0.0334(19) 0.0340(18) -0.0086(15) 0.0041(15) 0.0021(16)
N3 0.047(2) 0.041(2) 0.0295(18) 0.0023(14) 0.0043(16) 0.0053(15)
N4 0.053(2) 0.044(2) 0.0360(19) 0.0098(17) -0.0069(16) 0.0031(17)
N5 0.063(2) 0.0391(19) 0.047(2) -0.0105(17) 0.0158(19) 0.0016(18)
N6 0.058(2) 0.059(3) 0.040(2) -0.0147(19) 0.0088(18) 0.005(2)
N7 0.046(2) 0.059(3) 0.0301(19) -0.0081(17) 0.0037(18) -0.003(2)
N8 0.045(2) 0.060(3) 0.032(2) -0.0030(18) -0.0013(17) 0.006(2)
N9 0.066(3) 0.107(4) 0.047(3) 0.009(3) 0.005(2) 0.013(3)
N10 0.076(3) 0.089(4) 0.105(4) -0.001(3) 0.024(3) -0.007(3)
O1 0.055(2) 0.044(2) 0.057(2) 0.0027(14) 0.0026(16) -0.0028(14)
O2 0.060(2) 0.082(3) 0.060(2) 0.0053(18) -0.0112(18) -0.024(2)
O3 0.0547(18) 0.0513(19) 0.0500(18) 0.0006(15) -0.0021(16) 0.0026(15)
O4 0.0525(19) 0.0448(18) 0.072(2) -0.0051(16) -0.0054(17) -0.0011(17)
O5 0.054(2) 0.103(3) 0.071(3) -0.007(2) -0.020(2) 0.0215(19)
O6 0.062(2) 0.050(2) 0.071(2) 0.0093(18) -0.0050(17) -0.0069(18)

loop_
_atom_type_symbol
_atom_type_description
_atom_type_scat_dispersion_real
_atom_type_scat_dispersion_imag
_atom_type_scat_source
C C 0.0033 0.0016 'International Tables Vol C Tables 4.2.6.8 and 6.1.1.4'
H H 0.0000 0.0000 'International Tables Vol C Tables 4.2.6.8 and 6.1.1.4'
N N 0.0061 0.0033 'International Tables Vol C Tables 4.2.6.8 and 6.1.1.4'
O O 0.0106 0.0060 'International Tables Vol C Tables 4.2.6.8 and 6.1.1.4'
Cd Cd -0.8075 1.2024 'International Tables Vol C Tables 4.2.6.8 and 6.1.1.4'

loop_
_geom_angle_atom_site_label_1
_geom_angle_atom_site_label_2
_geom_angle_atom_site_label_3
_geom_angle
_geom_angle_site_symmetry_1
_geom_angle_site_symmetry_3
_geom_angle_publ_flag
N1 Cd1 N2 98.29(12) . . ?
N1 Cd1 N3 97.18(11) . . ?
N2 Cd1 N3 164.39(11) . . ?
N1 Cd1 O1 86.04(11) . . ?
N2 Cd1 O1 85.88(12) . . ?
N3 Cd1 O1 93.08(12) . . ?
N1 Cd1 O4 137.04(12) . . ?
N2 Cd1 O4 84.80(12) . . ?
N3 Cd1 O4 85.36(12) . . ?
O1 Cd1 O4 136.82(10) . . ?
N1 Cd1 O6 85.14(12) . . ?
N2 Cd1 O6 94.34(12) . . ?
N3 Cd1 O6 89.08(13) . . ?
O1 Cd1 O6 171.11(11) . . ?
O4 Cd1 O6 51.94(11) . . ?
N1 Cd1 O3 137.24(11) . . ?
N2 Cd1 O3 87.63(11) . . ?
N3 Cd1 O3 79.54(11) . . ?
O1 Cd1 O3 51.99(10) . . ?
O4 Cd1 O3 85.54(11) . . ?
O6 Cd1 O3 136.89(11) . . ?
N1 C1 C2 122.8(4) . . ?
C1 C2 C3 119.8(4) . . ?
C4 C3 C2 118.5(4) . . ?
C3 C4 C5 118.8(4) . . ?
C3 C4 C6 120.2(4) . . ?
C5 C4 C6 121.0(4) . . ?
N1 C5 C4 122.2(4) . . ?
N4 C6 C4 123.9(4) . . ?
N2 C7 C8 122.5(4) . . ?
C9 C8 C7 119.6(4) . . ?
C8 C9 C10 119.1(4) . . ?
C11 C10 C9 117.7(4) . . ?
C11 C10 C12 118.3(4) . . ?
C9 C10 C12 124.0(4) . . ?
N2 C11 C10 123.8(4) . . ?
N5 C12 C10 122.0(4) . . ?
N3 C13 C14 123.5(4) . . ?
C13 C14 C15 118.3(4) . . ?
C16 C15 C14 120.0(4) . . ?
C15 C16 C18 116.8(4) . . ?
C15 C16 C17 122.5(4) . . ?
C18 C16 C17 120.6(4) . . ?
N6 C17 C16 121.8(4) . . ?
N3 C18 C16 123.9(4) . . ?
C27 C22 N10 125.6(5) . . ?
N10 C24 C25 119.6(5) . . ?
C26 C25 C24 116.0(5) . . ?
C26 C25 C28 119.1(5) . . ?
C24 C25 C28 124.8(5) . . ?
C27 C26 C25 124.6(5) . . ?
C22 C27 C26 116.7(5) . . ?
N9 C28 C25 121.3(5) . . ?
C5 N1 C1 117.8(4) . . ?
C5 N1 Cd1 120.6(3) . . ?
C1 N1 Cd1 121.1(3) . . ?
C7 N2 C11 117.4(3) . . ?
C7 N2 Cd1 123.3(3) . . ?
C11 N2 Cd1 119.3(3) . . ?
C18 N3 C13 117.5(4) . . ?
C18 N3 Cd1 123.7(3) . . ?
C13 N3 Cd1 118.8(3) . . ?
C6 N4 N4 113.2(4) . 3_666 ?
C12 N5 N5 111.7(4) . 3_576 ?
C17 N6 N6 112.6(5) . 3_665 ?
O2 N7 O1 121.1(4) . . ?
O2 N7 O3 121.4(4) . . ?
O1 N7 O3 117.4(4) . . ?
O5 N8 O6 122.4(4) . . ?
O5 N8 O4 120.8(4) . . ?
O6 N8 O4 116.8(4) . . ?
C28 N9 N9 111.6(6) . 3 ?
C22 N10 C24 117.5(5) . . ?
N7 O1 Cd1 96.8(3) . . ?
N7 O3 Cd1 93.8(2) . . ?
N8 O4 Cd1 95.7(3) . . ?
N8 O6 Cd1 95.5(3) . . ?

loop_
_geom_bond_atom_site_label_1
_geom_bond_atom_site_label_2
_geom_bond_distance
_geom_bond_site_symmetry_2
_geom_bond_publ_flag
Cd1 N1 2.334(3) . ?
Cd1 N2 2.342(3) . ?
Cd1 N3 2.360(3) . ?
Cd1 O1 2.428(4) . ?
Cd1 O4 2.433(3) . ?
Cd1 O6 2.441(3) . ?
Cd1 O3 2.489(3) . ?
C1 N1 1.350(5) . ?
C1 C2 1.368(7) . ?
C2 C3 1.389(7) . ?
C3 C4 1.383(6) . ?
C4 C5 1.404(6) . ?
C4 C6 1.463(6) . ?
C5 N1 1.348(5) . ?
C6 N4 1.261(5) . ?
C7 N2 1.337(6) . ?
C7 C8 1.386(7) . ?
C8 C9 1.372(7) . ?
C9 C10 1.392(6) . ?
C10 C11 1.385(5) . ?
C10 C12 1.467(6) . ?
C11 N2 1.348(5) . ?
C12 N5 1.266(5) . ?
C13 N3 1.340(5) . ?
C13 C14 1.367(7) . ?
C14 C15 1.390(6) . ?
C15 C16 1.384(6) . ?
C16 C18 1.397(6) . ?
C16 C17 1.458(6) . ?
C17 N6 1.261(6) . ?
C18 N3 1.334(5) . ?
C22 C27 1.301(7) . ?
C22 N10 1.372(8) . ?
C24 N10 1.386(8) . ?
C24 C25 1.401(7) . ?
C25 C26 1.397(7) . ?
C25 C28 1.470(7) . ?
C26 C27 1.334(7) . ?
C28 N9 1.261(7) . ?
N4 N4 1.413(7) 3_666 ?
N5 N5 1.431(7) 3_576 ?
N6 N6 1.415(7) 3_665 ?
N7 O2 1.228(5) . ?
N7 O1 1.261(4) . ?
N7 O3 1.262(5) . ?
N8 O5 1.227(5) . ?
N8 O6 1.250(5) . ?
N8 O4 1.255(5) . ?
N9 N9 1.435(10) 3 ?
